data_4347997
loop_
_publ_author_name
'Hung, Yu-Ting'
'Chen, Ming-Tsz'
'Huang, Mei-Hui'
'Kao, Ting-Yin'
'Liu, Yu-Sheng'
'Liang, Lan-Chang'

_publ_section_title
;
 Catalytic Sonogashira couplings mediated by an amido pincer complex of
 palladium
;
_journal_issue 5
_journal_name_full 'Inorganic Chemistry Frontiers'
_journal_page_first 405
_journal_paper_doi 10.1039/c3qi00086a
_journal_volume 1
_journal_year 2014
_chemical_formula_moiety 'C24 H36 Cl N P2 Pd'
_chemical_formula_sum 'C24 H36 Cl N P2 Pd'
_chemical_formula_weight 542.33
_space_group_IT_number 14
_space_group_name_Hall '-P 2ybc'
_space_group_name_H-M_alt 'P 1 21/c 1'
_symmetry_cell_setting monoclinic
_symmetry_space_group_name_H-M 'P 1 21/c 1'
_atom_sites_solution_hydrogens geom
_atom_sites_solution_primary direct
_atom_sites_solution_secondary difmap
_audit_creation_method SHELXL-97
_cell_angle_alpha 90.00
_cell_angle_beta 96.5990(10)
_cell_angle_gamma 90.00
_cell_formula_units_Z 4
_cell_length_a 12.2739(3)
_cell_length_b 10.0375(2)
_cell_length_c 20.7695(6)
_cell_measurement_reflns_used 8662
_cell_measurement_temperature 200(2)
_cell_measurement_theta_max 25.35
_cell_measurement_theta_min 2.037
_cell_volume 2541.83(11)
_computing_cell_refinement 'HKL Scalepack (Otwinowski & Minor 1997)'
_computing_data_collection 'Collect (Nonius BV, 1997-2000)'
_computing_data_reduction 'HKL Denzo and Scalepack (Otwinowski & Minor 19'
_computing_molecular_graphics 'Ortep-3 for Windows (Farrugia, 1997)'
_computing_publication_material 'WinGX publication routines (Farrugia, 1999)'
_computing_structure_refinement 'SHELXL-97 (Sheldrick, 1997)'
_computing_structure_solution 'SHELXS-86 (Sheldrick, 1986)'
_diffrn_ambient_temperature 200(2)
_diffrn_detector_area_resol_mean 9
_diffrn_measured_fraction_theta_full 0.997
_diffrn_measured_fraction_theta_max 0.997
_diffrn_measurement_device_type KappaCCD
_diffrn_measurement_method 'CCD rotation images, thick slices'
_diffrn_radiation_monochromator graphite
_diffrn_radiation_source 'fine-focus sealed tube'
_diffrn_radiation_type MoK\a
_diffrn_radiation_wavelength 0.71073
_diffrn_reflns_av_R_equivalents 0.0729
_diffrn_reflns_av_sigmaI/netI 0.0734
_diffrn_reflns_limit_h_max 14
_diffrn_reflns_limit_h_min -14
_diffrn_reflns_limit_k_max 10
_diffrn_reflns_limit_k_min -12
_diffrn_reflns_limit_l_max 25
_diffrn_reflns_limit_l_min -19
_diffrn_reflns_number 16419
_diffrn_reflns_theta_full 25.35
_diffrn_reflns_theta_max 25.35
_diffrn_reflns_theta_min 2.26
_exptl_absorpt_coefficient_mu 0.972
_exptl_absorpt_correction_T_max 0.9674
_exptl_absorpt_correction_T_min 0.7601
_exptl_absorpt_correction_type multi-scan
_exptl_absorpt_process_details
;
 ?
;
_exptl_crystal_colour red
_exptl_crystal_density_diffrn 1.417
_exptl_crystal_density_method 'not measured'
_exptl_crystal_description prism
_exptl_crystal_F_000 1120
_exptl_crystal_size_max 0.18
_exptl_crystal_size_mid 0.13
_exptl_crystal_size_min 0.05
_refine_diff_density_max 0.688
_refine_diff_density_min -1.126
_refine_diff_density_rms 0.185
_refine_ls_extinction_method none
_refine_ls_goodness_of_fit_ref 1.004
_refine_ls_hydrogen_treatment fixed
_refine_ls_matrix_type full
_refine_ls_number_parameters 262
_refine_ls_number_reflns 4643
_refine_ls_number_restraints 0
_refine_ls_restrained_S_all 1.004
_refine_ls_R_factor_all 0.0723
_refine_ls_R_factor_gt 0.0442
_refine_ls_shift/su_max 0.001
_refine_ls_shift/su_mean 0.000
_refine_ls_structure_factor_coef Fsqd
_refine_ls_weighting_details 'calc w=1/[\s^2^(Fo^2^)+(0.0661P)^2^+0.0000P] where P=(Fo^2^+2Fc^2^)/3'
_refine_ls_weighting_scheme calc
_refine_ls_wR_factor_gt 0.1039
_refine_ls_wR_factor_ref 0.1209
_reflns_number_gt 3402
_reflns_number_total 4643
_reflns_threshold_expression >2sigma(I)
_cod_data_source_file c3qi00086a2.cif
_cod_data_source_block 5574
_cod_original_sg_symbol_H-M 'P 21/c'
_cod_database_code 4347997

loop_
_symmetry_equiv_pos_as_xyz
'x, y, z'
'-x, y+1/2, -z+1/2'
'-x, -y, -z'
'x, -y-1/2, z-1/2'

loop_
_atom_site_label
_atom_site_type_symbol
_atom_site_fract_x
_atom_site_fract_y
_atom_site_fract_z
_atom_site_U_iso_or_equiv
_atom_site_adp_type
_atom_site_occupancy
_atom_site_symmetry_multiplicity
_atom_site_calc_flag
_atom_site_refinement_flags
Pd1 Pd 0.77327(3) 0.09151(3) 0.595101(17) 0.02667(14) Uani 1 1 d .
Cl1 Cl 0.83905(12) 0.23492(12) 0.52149(7) 0.0534(4) Uani 1 1 d .
P1 P 0.77741(10) 0.24152(10) 0.67816(6) 0.0276(3) Uani 1 1 d .
P2 P 0.76771(10) -0.09727(10) 0.53291(6) 0.0291(3) Uani 1 1 d .
N1 N 0.7086(3) -0.0310(3) 0.65850(18) 0.0281(9) Uani 1 1 d .
C1 C 0.9085(4) 0.3251(4) 0.7043(3) 0.0392(12) Uani 1 1 d .
H1 H 0.9088 0.3576 0.7478 0.047 Uiso 1 1 d R
C2 C 1.0006(4) 0.2233(5) 0.7061(3) 0.0566(15) Uani 1 1 d .
H2A H 1.0704 0.2632 0.7202 0.068 Uiso 1 1 d R
H2B H 1.0006 0.1911 0.6625 0.068 Uiso 1 1 d R
H2C H 0.9880 0.1503 0.7342 0.068 Uiso 1 1 d R
C3 C 0.9281(5) 0.4432(5) 0.6606(3) 0.0606(17) Uani 1 1 d .
H3A H 0.9962 0.4861 0.6757 0.073 Uiso 1 1 d R
H3B H 0.8692 0.5062 0.6602 0.073 Uiso 1 1 d R
H3C H 0.9313 0.4098 0.6176 0.073 Uiso 1 1 d R
C4 C 0.6685(4) 0.3667(4) 0.6725(2) 0.0377(12) Uani 1 1 d .
H4 H 0.6820 0.4258 0.6380 0.045 Uiso 1 1 d R
C5 C 0.6672(5) 0.4512(5) 0.7344(3) 0.0532(15) Uani 1 1 d .
H5A H 0.6093 0.5160 0.7283 0.064 Uiso 1 1 d R
H5B H 0.7361 0.4958 0.7450 0.064 Uiso 1 1 d R
H5C H 0.6542 0.3921 0.7690 0.064 Uiso 1 1 d R
C6 C 0.5589(4) 0.2996(5) 0.6535(3) 0.0561(15) Uani 1 1 d .
H6A H 0.5005 0.3638 0.6501 0.067 Uiso 1 1 d R
H6B H 0.5470 0.2350 0.6861 0.067 Uiso 1 1 d R
H6C H 0.5604 0.2557 0.6126 0.067 Uiso 1 1 d R
C7 C 0.7571(3) 0.1287(4) 0.7441(2) 0.0280(10) Uani 1 1 d .
C8 C 0.7786(3) 0.1611(4) 0.8091(2) 0.0301(11) Uani 1 1 d .
H8 H 0.8012 0.2499 0.8217 0.036 Uiso 1 1 d R
C9 C 0.7696(4) 0.0665(5) 0.8569(3) 0.0394(12) Uani 1 1 d .
H9 H 0.7829 0.0906 0.9018 0.047 Uiso 1 1 d R
C10 C 0.7418(4) -0.0620(5) 0.8382(3) 0.0396(12) Uani 1 1 d .
H10 H 0.7361 -0.1294 0.8704 0.048 Uiso 1 1 d R
C11 C 0.7210(4) -0.0970(4) 0.7740(3) 0.0346(12) Uani 1 1 d .
H11 H 0.7020 -0.1873 0.7623 0.041 Uiso 1 1 d R
C12 C 0.7251(3) -0.0035(4) 0.7238(2) 0.0258(10) Uani 1 1 d .
C13 C 0.6481(3) -0.1420(4) 0.6329(2) 0.0288(10) Uani 1 1 d .
C14 C 0.5642(4) -0.2021(4) 0.6636(3) 0.0357(12) Uani 1 1 d .
H14 H 0.5510 -0.1691 0.7053 0.043 Uiso 1 1 d R
C15 C 0.5040(4) -0.3063(5) 0.6345(3) 0.0466(14) Uani 1 1 d .
H15 H 0.4453 -0.3461 0.6545 0.056 Uiso 1 1 d R
C16 C 0.5238(4) -0.3544(5) 0.5748(3) 0.0535(15) Uani 1 1 d .
H16 H 0.4834 -0.4291 0.5556 0.064 Uiso 1 1 d R
C17 C 0.6051(4) -0.2954(4) 0.5434(3) 0.0453(13) Uani 1 1 d .
H17 H 0.6168 -0.3276 0.5012 0.054 Uiso 1 1 d R
C18 C 0.6665(4) -0.1904(4) 0.5720(2) 0.0311(11) Uani 1 1 d .
C19 C 0.7202(4) -0.0952(4) 0.4462(3) 0.0399(12) Uani 1 1 d .
H19 H 0.7048 -0.1852 0.4324 0.048 Uiso 1 1 d R
C20 C 0.6161(5) -0.0118(5) 0.4329(3) 0.0587(16) Uani 1 1 d .
H20A H 0.5913 -0.0120 0.3874 0.070 Uiso 1 1 d R
H20B H 0.6313 0.0780 0.4472 0.070 Uiso 1 1 d R
H20C H 0.5602 -0.0488 0.4563 0.070 Uiso 1 1 d R
C21 C 0.8108(5) -0.0453(6) 0.4074(3) 0.0619(16) Uani 1 1 d .
H21A H 0.7860 -0.0448 0.3618 0.074 Uiso 1 1 d R
H21B H 0.8743 -0.1012 0.4154 0.074 Uiso 1 1 d R
H21C H 0.8292 0.0438 0.4215 0.074 Uiso 1 1 d R
C22 C 0.8963(4) -0.1931(4) 0.5434(2) 0.0364(12) Uani 1 1 d .
H22 H 0.9499 -0.1474 0.5214 0.044 Uiso 1 1 d R
C23 C 0.9397(4) -0.1982(5) 0.6149(3) 0.0480(14) Uani 1 1 d .
H23A H 1.0074 -0.2468 0.6219 0.058 Uiso 1 1 d R
H23B H 0.8852 -0.2418 0.6370 0.058 Uiso 1 1 d R
H23C H 0.9509 -0.1092 0.6312 0.058 Uiso 1 1 d R
C24 C 0.8857(4) -0.3334(4) 0.5136(3) 0.0470(14) Uani 1 1 d .
H24A H 0.9550 -0.3789 0.5195 0.056 Uiso 1 1 d R
H24B H 0.8609 -0.3268 0.4682 0.056 Uiso 1 1 d R
H24C H 0.8330 -0.3823 0.5349 0.056 Uiso 1 1 d R

loop_
_atom_site_aniso_label
_atom_site_aniso_U_11
_atom_site_aniso_U_22
_atom_site_aniso_U_33
_atom_site_aniso_U_23
_atom_site_aniso_U_13
_atom_site_aniso_U_12
Pd1 0.0323(2) 0.0238(2) 0.0253(2) 0.00010(14) 0.00925(16) -0.00205(14)
Cl1 0.0796(10) 0.0451(7) 0.0401(9) 0.0076(6) 0.0262(7) -0.0147(7)
P1 0.0319(7) 0.0241(6) 0.0277(7) -0.0001(5) 0.0066(5) -0.0028(5)
P2 0.0328(7) 0.0278(6) 0.0266(7) -0.0027(5) 0.0033(5) 0.0028(5)
N1 0.032(2) 0.0247(18) 0.028(2) -0.0001(16) 0.0073(17) -0.0062(16)
C1 0.040(3) 0.039(3) 0.039(3) -0.002(2) 0.006(2) -0.015(2)
C2 0.033(3) 0.073(4) 0.065(4) 0.005(3) 0.011(3) -0.013(3)
C3 0.073(4) 0.043(3) 0.068(5) 0.004(3) 0.017(4) -0.026(3)
C4 0.045(3) 0.032(2) 0.035(3) -0.002(2) 0.003(2) 0.002(2)
C5 0.065(4) 0.044(3) 0.050(4) -0.005(3) 0.007(3) 0.022(3)
C6 0.041(3) 0.059(3) 0.066(4) -0.008(3) -0.002(3) 0.016(3)
C7 0.023(2) 0.031(2) 0.032(3) 0.002(2) 0.012(2) 0.0004(18)
C8 0.024(3) 0.037(3) 0.030(3) -0.004(2) 0.005(2) 0.0003(19)
C9 0.027(3) 0.061(3) 0.031(3) 0.005(2) 0.006(2) 0.005(2)
C10 0.033(3) 0.050(3) 0.037(3) 0.015(2) 0.009(2) 0.005(2)
C11 0.028(3) 0.035(3) 0.043(3) 0.008(2) 0.012(2) -0.002(2)
C12 0.020(2) 0.033(2) 0.026(3) 0.004(2) 0.0086(19) 0.0031(18)
C13 0.025(2) 0.023(2) 0.037(3) 0.000(2) 0.000(2) 0.0010(18)
C14 0.028(3) 0.034(2) 0.045(3) 0.006(2) 0.004(2) -0.005(2)
C15 0.028(3) 0.041(3) 0.070(4) 0.005(3) 0.005(3) -0.009(2)
C16 0.044(3) 0.035(3) 0.079(5) -0.003(3) -0.004(3) -0.016(2)
C17 0.047(3) 0.037(3) 0.051(4) -0.011(2) -0.001(3) -0.009(2)
C18 0.029(3) 0.026(2) 0.038(3) -0.003(2) 0.001(2) 0.0011(19)
C19 0.048(3) 0.036(3) 0.033(3) -0.008(2) -0.006(2) 0.007(2)
C20 0.063(4) 0.058(4) 0.051(4) -0.001(3) -0.009(3) 0.017(3)
C21 0.081(5) 0.076(4) 0.030(3) -0.001(3) 0.011(3) 0.021(3)
C22 0.036(3) 0.034(2) 0.039(3) -0.001(2) 0.004(2) 0.006(2)
C23 0.041(3) 0.041(3) 0.058(4) -0.002(3) -0.009(3) 0.004(2)
C24 0.050(3) 0.038(3) 0.051(4) -0.011(2) 0.000(3) 0.014(2)

loop_
_atom_type_symbol
_atom_type_description
_atom_type_scat_dispersion_real
_atom_type_scat_dispersion_imag
_atom_type_scat_source
C C 0.0033 0.0016 'International Tables Vol C Tables 4.2.6.8 and 6.1.1.4'
H H 0.0000 0.0000 'International Tables Vol C Tables 4.2.6.8 and 6.1.1.4'
Cl Cl 0.1484 0.1585 'International Tables Vol C Tables 4.2.6.8 and 6.1.1.4'
P P 0.1023 0.0942 'International Tables Vol C Tables 4.2.6.8 and 6.1.1.4'
Pd Pd -0.9988 1.0072 'International Tables Vol C Tables 4.2.6.8 and 6.1.1.4'
N N 0.0061 0.0033 'International Tables Vol C Tables 4.2.6.8 and 6.1.1.4'

loop_
_geom_angle_atom_site_label_1
_geom_angle_atom_site_label_2
_geom_angle_atom_site_label_3
_geom_angle
N1 Pd1 P1 83.45(10)
N1 Pd1 P2 82.87(10)
P1 Pd1 P2 165.33(4)
N1 Pd1 Cl1 177.39(11)
P1 Pd1 Cl1 96.30(5)
P2 Pd1 Cl1 97.60(5)
C7 P1 C4 108.3(2)
C7 P1 C1 104.7(2)
C4 P1 C1 108.3(2)
C7 P1 Pd1 99.52(14)
C4 P1 Pd1 116.86(17)
C1 P1 Pd1 117.74(16)
C18 P2 C19 106.7(2)
C18 P2 C22 107.4(2)
C19 P2 C22 107.2(2)
C18 P2 Pd1 98.71(14)
C19 P2 Pd1 122.11(15)
C22 P2 Pd1 113.34(16)
C12 N1 C13 122.9(3)
C12 N1 Pd1 119.6(3)
C13 N1 Pd1 117.5(3)
C2 C1 C3 111.6(4)
C2 C1 P1 108.9(3)
C3 C1 P1 111.8(4)
C2 C1 H1 106.4
C3 C1 H1 108.1
P1 C1 H1 109.9
C1 C2 H2A 111.1
C1 C2 H2B 106.4
H2A C2 H2B 109.5
C1 C2 H2C 110.8
H2A C2 H2C 109.5
H2B C2 H2C 109.5
C1 C3 H3A 110.2
C1 C3 H3B 110.3
H3A C3 H3B 109.5
C1 C3 H3C 107.9
H3A C3 H3C 109.5
H3B C3 H3C 109.5
C6 C4 C5 111.6(4)
C6 C4 P1 109.4(3)
C5 C4 P1 113.8(4)
C6 C4 H4 107.7
C5 C4 H4 107.6
P1 C4 H4 106.5
C4 C5 H5A 110.0
C4 C5 H5B 110.8
H5A C5 H5B 109.5
C4 C5 H5C 107.6
H5A C5 H5C 109.5
H5B C5 H5C 109.5
C4 C6 H6A 110.7
C4 C6 H6B 108.6
H6A C6 H6B 109.5
C4 C6 H6C 109.1
H6A C6 H6C 109.5
H6B C6 H6C 109.5
C8 C7 C12 121.4(4)
C8 C7 P1 124.2(3)
C12 C7 P1 114.3(3)
C7 C8 C9 120.9(4)
C7 C8 H8 120.0
C9 C8 H8 119.0
C10 C9 C8 118.4(5)
C10 C9 H9 121.3
C8 C9 H9 120.2
C11 C10 C9 121.7(5)
C11 C10 H10 118.5
C9 C10 H10 119.8
C10 C11 C12 122.0(4)
C10 C11 H11 120.0
C12 C11 H11 118.0
N1 C12 C11 125.6(4)
N1 C12 C7 118.7(4)
C11 C12 C7 115.5(4)
C18 C13 C14 117.7(4)
C18 C13 N1 119.0(4)
C14 C13 N1 123.2(4)
C15 C14 C13 120.6(5)
C15 C14 H14 121.3
C13 C14 H14 118.1
C16 C15 C14 121.2(5)
C16 C15 H15 117.7
C14 C15 H15 121.1
C15 C16 C17 119.0(5)
C15 C16 H16 120.7
C17 C16 H16 120.3
C18 C17 C16 120.5(5)
C18 C17 H17 121.0
C16 C17 H17 118.5
C17 C18 C13 121.0(4)
C17 C18 P2 124.4(4)
C13 C18 P2 114.5(3)
C20 C19 C21 111.6(4)
C20 C19 P2 110.5(4)
C21 C19 P2 110.7(4)
C20 C19 H19 109.3
C21 C19 H19 106.3
P2 C19 H19 108.3
C19 C20 H20A 110.0
C19 C20 H20B 109.3
H20A C20 H20B 109.5
C19 C20 H20C 109.2
H20A C20 H20C 109.5
H20B C20 H20C 109.5
C19 C21 H21A 110.7
C19 C21 H21B 110.0
H21A C21 H21B 109.5
C19 C21 H21C 107.7
H21A C21 H21C 109.5
H21B C21 H21C 109.5
C23 C22 C24 111.5(4)
C23 C22 P2 109.5(3)
C24 C22 P2 113.6(3)
C23 C22 H22 107.4
C24 C22 H22 106.0
P2 C22 H22 108.6
C22 C23 H23A 111.5
C22 C23 H23B 107.4
H23A C23 H23B 109.5
C22 C23 H23C 109.5
H23A C23 H23C 109.5
H23B C23 H23C 109.5
C22 C24 H24A 110.6
C22 C24 H24B 109.5
H24A C24 H24B 109.5
C22 C24 H24C 108.2
H24A C24 H24C 109.5
H24B C24 H24C 109.5

loop_
_geom_bond_atom_site_label_1
_geom_bond_atom_site_label_2
_geom_bond_distance
Pd1 N1 2.029(3)
Pd1 P1 2.2860(12)
Pd1 P2 2.2898(11)
Pd1 Cl1 2.3119(12)
P1 C7 1.817(4)
P1 C4 1.829(5)
P1 C1 1.840(5)
P2 C18 1.818(4)
P2 C19 1.828(5)
P2 C22 1.840(4)
N1 C12 1.376(6)
N1 C13 1.409(5)
C1 C2 1.522(7)
C1 C3 1.528(7)
C1 H1 0.9600
C2 H2A 0.9600
C2 H2B 0.9599
C2 H2C 0.9600
C3 H3A 0.9599
C3 H3B 0.9599
C3 H3C 0.9599
C4 C6 1.516(7)
C4 C5 1.540(7)
C4 H4 0.9598
C5 H5A 0.9600
C5 H5B 0.9600
C5 H5C 0.9600
C6 H6A 0.9599
C6 H6B 0.9601
C6 H6C 0.9600
C7 C8 1.384(6)
C7 C12 1.434(6)
C8 C9 1.387(6)
C8 H8 0.9600
C9 C10 1.379(7)
C9 H9 0.9600
C10 C11 1.373(7)
C10 H10 0.9599
C11 C12 1.409(6)
C11 H11 0.9599
C13 C18 1.397(6)
C13 C14 1.407(6)
C14 C15 1.380(7)
C14 H14 0.9599
C15 C16 1.377(8)
C15 H15 0.9600
C16 C17 1.386(7)
C16 H16 0.9599
C17 C18 1.388(6)
C17 H17 0.9598
C19 C20 1.526(7)
C19 C21 1.532(7)
C19 H19 0.9600
C20 H20A 0.9600
C20 H20B 0.9600
C20 H20C 0.9599
C21 H21A 0.9600
C21 H21B 0.9600
C21 H21C 0.9599
C22 C23 1.518(7)
C22 C24 1.538(6)
C22 H22 0.9599
C23 H23A 0.9601
C23 H23B 0.9599
C23 H23C 0.9599
C24 H24A 0.9600
C24 H24B 0.9600
C24 H24C 0.9601
